data_7027467
loop_
_publ_author_name
'Lehtonen, Ari'
'Jokela, Jukka'
'Edwards, Peter G.'
'Sillanp\"a\"a, Reijo'

_publ_section_title
;
 Preparation and crystal structures of oxoosmium(VI) diolato complexes
;
_journal_issue 16
_journal_name_full 'Journal of the Chemical Society, Dalton Transactions'
_journal_page_first 2785
_journal_paper_doi 10.1039/a903042e
_journal_year 1999
_chemical_formula_sum 'C12 H24 O5 Os'
_chemical_formula_weight 438.51
_chemical_name_systematic ?
_space_group_IT_number 102
_symmetry_cell_setting tetragonal
_symmetry_space_group_name_Hall 'P 4n -2n'
_symmetry_space_group_name_H-M 'P 42 n m'
_atom_sites_solution_hydrogens geom
_atom_sites_solution_primary direct
_atom_sites_solution_secondary difmap
_audit_creation_method SHELXL-97
_cell_angle_alpha 90.00
_cell_angle_beta 90.00
_cell_angle_gamma 90.00
_cell_formula_units_Z 2
_cell_length_a 10.251(3)
_cell_length_b 10.251
_cell_length_c 7.283(2)
_cell_measurement_reflns_used 25
_cell_measurement_temperature 293(2)
_cell_measurement_theta_max 19.3
_cell_measurement_theta_min 17.4
_cell_volume 765.3(3)
_computing_cell_refinement
;
MSC/AFC5S Control Program (Molecular Structure Corporation, 1995)
;
_computing_data_collection
; 
MSC/AFC5S Control Program (Molecular Structure Corporation, 1995)
;
_computing_data_reduction
;
TEXSAN for WINDOWS (Molecular Structure Corporation, 1997)
;
_computing_molecular_graphics 'ORTEP-3 for WINDOWS (Farrugia, 1997)'
_computing_publication_material 'SHELXL-97 (Sheldrick, 1997)'
_computing_structure_refinement 'SHELXL-97 (Sheldrick, 1997)'
_computing_structure_solution 'SIR-92 (Altomare, 1994)'
_diffrn_ambient_temperature 294(2)
_diffrn_measured_fraction_theta_full 0.995
_diffrn_measured_fraction_theta_max 0.995
_diffrn_measurement_device_type 'Rigaku AFC5S'
_diffrn_measurement_method \w--2\q
_diffrn_radiation_monochromator graphite
_diffrn_radiation_source 'fine-focus sealed tube'
_diffrn_radiation_type MoK\a
_diffrn_radiation_wavelength 0.71069
_diffrn_reflns_av_R_equivalents 0.0000
_diffrn_reflns_av_sigmaI/netI 0.0336
_diffrn_reflns_limit_h_max 12
_diffrn_reflns_limit_h_min 0
_diffrn_reflns_limit_k_max 8
_diffrn_reflns_limit_k_min 0
_diffrn_reflns_limit_l_max 8
_diffrn_reflns_limit_l_min 0
_diffrn_reflns_number 446
_diffrn_reflns_theta_full 24.94
_diffrn_reflns_theta_max 24.94
_diffrn_reflns_theta_min 2.81
_diffrn_standards_decay_% 0
_diffrn_standards_interval_count 150
_diffrn_standards_number 3
_exptl_absorpt_coefficient_mu 8.340
_exptl_absorpt_correction_T_max 0.368
_exptl_absorpt_correction_T_min 0.286
_exptl_absorpt_correction_type
;
empirical via \y scans (North, Phillips & Mathews, 1968)
;
_exptl_crystal_colour black
_exptl_crystal_density_diffrn 1.903
_exptl_crystal_density_method 'not measured'
_exptl_crystal_description needle
_exptl_crystal_F_000 424
_exptl_crystal_size_max 0.20
_exptl_crystal_size_mid 0.20
_exptl_crystal_size_min 0.15
_refine_diff_density_max 0.476
_refine_diff_density_min -0.356
_refine_diff_density_rms 0.095
_refine_ls_abs_structure_details 'Flack H D (1983), Acta Cryst. A39, 876-881'
_refine_ls_abs_structure_Flack -0.06(5)
_refine_ls_extinction_coef 0.0081(8)
_refine_ls_extinction_expression Fc^*^=kFc[1+0.001xFc^2^\l^3^/sin(2\q)]^-1/4^
_refine_ls_extinction_method SHELXL
_refine_ls_goodness_of_fit_ref 1.097
_refine_ls_hydrogen_treatment mixed
_refine_ls_matrix_type full
_refine_ls_number_parameters 68
_refine_ls_number_reflns 399
_refine_ls_number_restraints 17
_refine_ls_restrained_S_all 1.085
_refine_ls_R_factor_all 0.0521
_refine_ls_R_factor_gt 0.0244
_refine_ls_shift/su_max 0.000
_refine_ls_shift/su_mean 0.000
_refine_ls_structure_factor_coef Fsqd
_refine_ls_weighting_details 'w=1/[\s^2^(Fo^2^)+(0.0219P)^2^+1.9400P] where P=(Fo^2^+2Fc^2^)/3'
_refine_ls_weighting_scheme calc
_refine_ls_wR_factor_gt 0.0548
_refine_ls_wR_factor_ref 0.0610
_reflns_number_gt 265
_reflns_number_total 399
_reflns_threshold_expression I>2\s(I)
_cod_data_source_file 903042esup1.cif
_cod_data_source_block 1
_cod_depositor_comments
;
The following automatic conversions were performed:
'__computing_data_collection' tag replaced with
'_computing_data_collection'.

Automatic conversion script
Id: cif_correct_tags 1440 2010-10-19 06:21:57Z saulius 

The following automatic conversions were performed:

'_refine_ls_weighting_scheme' value 'calc
w=1/[\s^2^(Fo^2^)+(0.0219P)^2^+1.9400P] where P=(Fo^2^+2Fc^2^)/3' was
changed to 'calc'. New tag '_refine_ls_weighting_details' was
created. The value of the new tag was set to
'w=1/[\s^2^(Fo^2^)+(0.0219P)^2^+1.9400P] where P=(Fo^2^+2Fc^2^)/3'.

Automatic conversion script
Id: cif_fix_values 3143 2015-03-26 13:38:13Z robertas 
;
_cod_original_sg_symbol_H-M 'P 42 nm'
_cod_database_code 7027467

loop_
_symmetry_equiv_pos_as_xyz
'x, y, z'
'y, x, z'
'-x, -y, z'
'-y, -x, z'
'-x+1/2, y+1/2, z+1/2'
'x+1/2, -y+1/2, z+1/2'
'y+1/2, -x+1/2, z+1/2'
'-y+1/2, x+1/2, z+1/2'

loop_
_atom_site_label
_atom_site_type_symbol
_atom_site_fract_x
_atom_site_fract_y
_atom_site_fract_z
_atom_site_U_iso_or_equiv
_atom_site_adp_type
_atom_site_occupancy
_atom_site_calc_flag
_atom_site_refinement_flags
Os Os 0.5000 0.5000 0.0000 0.0463(3) Uani 1 d SDU
O1 O 0.5278(16) 0.5278(16) -0.2257(15) 0.056(8) Uiso 0.50 d SPD
O2A O 0.509(3) 0.3202(10) 0.056(2) 0.043(8) Uani 0.50 d PDU
O2B O 0.507(3) 0.3391(12) 0.127(3) 0.046(6) Uani 0.50 d PDU
C1A C 0.642(3) 0.2723(17) 0.081(3) 0.056(9) Uani 0.50 d PDU
C1B C 0.629(2) 0.2912(16) 0.206(3) 0.046(6) Uani 0.50 d PDU
C2A C 0.697(2) 0.257(2) -0.114(4) 0.048(9) Uani 0.50 d PD
C2B C 0.6443(18) 0.3557(18) 0.395(3) 0.097(9) Uani 1 d SD
C3 C 0.6248(14) 0.1433(12) 0.182(2) 0.067(4) Uani 1 d D

loop_
_atom_site_aniso_label
_atom_site_aniso_U_11
_atom_site_aniso_U_22
_atom_site_aniso_U_33
_atom_site_aniso_U_23
_atom_site_aniso_U_13
_atom_site_aniso_U_12
Os 0.0514(4) 0.0514(4) 0.0360(4) 0.000 0.000 0.0111(7)
O2A 0.034(8) 0.032(6) 0.06(2) -0.030(7) 0.012(15) -0.013(9)
O2B 0.038(10) 0.040(9) 0.060(16) -0.014(9) 0.004(14) 0.009(11)
C1A 0.033(13) 0.053(14) 0.08(3) -0.007(15) -0.014(16) 0.000(10)
C1B 0.037(14) 0.063(15) 0.039(14) 0.000(12) -0.011(13) 0.005(11)
C2A 0.047(17) 0.054(19) 0.043(13) -0.007(14) 0.006(15) -0.014(15)
C2B 0.124(15) 0.124(15) 0.044(12) 0.005(10) -0.005(10) 0.048(19)
C3 0.057(9) 0.053(9) 0.092(11) 0.016(10) 0.007(9) 0.009(7)

loop_
_atom_type_symbol
_atom_type_description
_atom_type_scat_dispersion_real
_atom_type_scat_dispersion_imag
_atom_type_scat_source
C C 0.0033 0.0016 'International Tables Vol C Tables 4.2.6.8 and 6.1.1.4'
H H 0.0000 0.0000 'International Tables Vol C Tables 4.2.6.8 and 6.1.1.4'
O O 0.0106 0.0060 'International Tables Vol C Tables 4.2.6.8 and 6.1.1.4'
Os Os -1.2165 7.6030 'International Tables Vol C Tables 4.2.6.8 and 6.1.1.4'

loop_
_geom_angle_atom_site_label_1
_geom_angle_atom_site_label_2
_geom_angle_atom_site_label_3
_geom_angle
_geom_angle_site_symmetry_1
_geom_angle_site_symmetry_3
_geom_angle_publ_flag
O1 Os O1 27.6(16) 3_665 . ?
O1 Os O2A 111.6(7) 3_665 4_665 ?
O1 Os O2A 93.2(8) . 4_665 ?
O1 Os O2A 111.6(7) 3_665 3_665 ?
O1 Os O2A 93.2(8) . 3_665 ?
O2A Os O2A 92.7(17) 4_665 3_665 ?
O1 Os O2A 93.2(8) 3_665 . ?
O1 Os O2A 111.6(7) . . y
O2A Os O2A 81.8(18) 4_665 . ?
O2A Os O2A 154.9(11) 3_665 . ?
O1 Os O2A 93.2(8) 3_665 2 ?
O1 Os O2A 111.6(7) . 2 ?
O2A Os O2A 154.9(11) 4_665 2 ?
O2A Os O2A 81.8(18) 3_665 2 ?
O2A Os O2A 92.7(17) . 2 y
O1 Os O2B 127.8(8) 3_665 4_665 ?
O1 Os O2B 109.5(9) . 4_665 y
O2A Os O2B 88.6(6) 3_665 4_665 ?
O2A Os O2B 79.2(6) . 4_665 y
O2A Os O2B 138.3(8) 2 4_665 ?
O1 Os O2B 109.5(9) 3_665 . ?
O1 Os O2B 127.8(8) . . ?
O2A Os O2B 138.3(8) 3_665 . y
O2A Os O2B 88.6(6) 2 . ?
O2B Os O2B 72.1(1) 4_665 . ?
O1 Os O2B 127.8(8) 3_665 3_665 ?
O1 Os O2B 109.5(9) . 3_665 ?
O2A Os O2B 88.6(6) 4_665 3_665 ?
O2A Os O2B 16.6(9) 3_665 3_665 ?
O2A Os O2B 138.3(8) . 3_665 ?
O2A Os O2B 79.2(6) 2 3_665 ?
O2B Os O2B 80.4(16) 4_665 3_665 y
O2B Os O2B 121.7(13) . 3_665 ?
O1 Os O2B 109.5(9) 3_665 2 ?
O1 Os O2B 127.8(8) . 2 ?
O2A Os O2B 138.3(8) 4_665 2 ?
O2A Os O2B 79.2(6) 3_665 2 ?
O2A Os O2B 88.6(6) . 2 ?
O2A Os O2B 16.6(9) 2 2 ?
O2B Os O2B 121.7(13) 4_665 2 ?
O2B Os O2B 80.4(16) . 2 ?
O2B Os O2B 72.1(16) 3_665 2 ?
O1 O1 Os 76.2(8) 3_665 . ?
C1A O2A Os 113.6(14) . . ?
C1B O2B Os 121.4(15) . . ?
O2A C1A C1B 106(2) . 4_665 ?
O2A C1A C3 104.1(15) . . ?
C1B C1A C3 109.9(18) 4_665 . ?
O2A C1A C2A 105.2(18) . . ?
C1B C1A C2A 117.2(19) 4_665 . ?
C3 C1A C2A 113.6(19) . . ?
O2B C1B C1A 100.3(19) . 4_665 ?
O2B C1B C3 105.3(12) . . ?
C1A C1B C3 113(2) 4_665 . ?
O2B C1B C2B 107.4(17) . . ?
C1A C1B C2B 105.9(15) 4_665 . ?
C3 C1B C2B 122.3(16) . . ?

loop_
_geom_bond_atom_site_label_1
_geom_bond_atom_site_label_2
_geom_bond_distance
_geom_bond_site_symmetry_2
_geom_bond_publ_flag
Os O1 1.692(10) 3_665 ?
Os O1 1.692(10) . y
Os O2A 1.891(10) 4_665 ?
Os O2A 1.891(10) 3_665 ?
Os O2A 1.891(10) . y
Os O2A 1.891(10) 2 ?
Os O2B 1.891(10) 4_665 ?
Os O2B 1.891(10) . y
Os O2B 1.891(10) 3_665 ?
Os O2B 1.891(10) 2 ?
O1 O1 0.81(5) 3_665 ?
O2A C1A 1.462(10) . y
O2B C1B 1.460(10) . y
C1A C1B 1.524(11) 4_665 y
C1A C3 1.523(15) . ?
C1A C2A 1.535(15) . ?
C1B C1A 1.524(11) 4_665 ?
C1B C3 1.527(14) . ?
C1B C2B 1.534(14) . ?
C2B C1B 1.534(14) 4_665 ?

loop_
_geom_torsion_atom_site_label_1
_geom_torsion_atom_site_label_2
_geom_torsion_atom_site_label_3
_geom_torsion_atom_site_label_4
_geom_torsion
_geom_torsion_site_symmetry_3
_geom_torsion_site_symmetry_4
O2A C1A C1B O2B -42.6(18) 4_665 4_665
